data_4324595
loop_
_publ_author_name
'Yusuke Hirai'
'Yoshinori Nagao'
'Asako Igashira-Kamiyama'
'Takumi Konno'

_publ_contact_author_address
; Department of Chemistry, Graduate School of Science,
  Osaka University, Toyonaka 560-0043, JAPAN
;
_publ_contact_author_email ' konno@chem.sci.osaka-u.ac.jp '
_publ_contact_author_fax ' 81-6-6850-5765 '
_publ_contact_author_name 'Takumi Konno'
_publ_contact_author_phone ' 81-6-6850-5765 '
_publ_section_title
;
 Enantioselective/Anion-Selective Incorporation of Tris(ethylenediamine)
 Complexes into 2D Coordination Spaces between Tripalladium(II)
 Supramolecular Layers withd-Penicillaminate
;
_journal_name_full 'Inorganic Chemistry'
_journal_page_first 2040
_journal_page_last 2042
_journal_paper_doi 10.1021/ic1018983
_journal_volume 50
_journal_year 2011
_chemical_absolute_configuration rmad
_chemical_formula_sum 'C36 H98 Cl3 N12 O34 Pd6 Rh S6'
_chemical_formula_weight 2283.28
_chemical_name_systematic
; 
 ? 
;
_space_group_IT_number 19
_symmetry_cell_setting orthorhombic
_symmetry_Int_Tables_number 19
_symmetry_space_group_name_Hall 'P 2ac 2ab'
_symmetry_space_group_name_H-M 'P 21 21 21'
_atom_sites_solution_hydrogens geom
_atom_sites_solution_primary direct
_atom_sites_solution_secondary difmap
_audit_creation_method SHELXL-97
_cell_angle_alpha 90.00
_cell_angle_beta 90.00
_cell_angle_gamma 90.00
_cell_formula_units_Z 4
_cell_length_a 13.6618(10)
_cell_length_b 16.4672(13)
_cell_length_c 33.215(3)
_cell_measurement_reflns_used 85395
_cell_measurement_temperature 200(2)
_cell_measurement_theta_max 27.6
_cell_measurement_theta_min 3.0
_cell_volume 7472.4(11)
_computing_cell_refinement PROCESS-AUTO
_computing_data_collection PROCESS-AUTO
_computing_data_reduction CrystalStructure
_computing_molecular_graphics 'CrystalStructure 3.7.0'
_computing_structure_refinement 'SHELXL-97 (Sheldrick, 1997)'
_computing_structure_solution SIR92
_diffrn_ambient_temperature 200(2)
_diffrn_detector_area_resol_mean 10.00
_diffrn_measured_fraction_theta_full 0.989
_diffrn_measured_fraction_theta_max 0.989
_diffrn_measurement_device_type 'Rigaku RAXIS-RAPID'
_diffrn_measurement_method \w
_diffrn_radiation_monochromator graphite
_diffrn_radiation_source 'fine-focus sealed tube'
_diffrn_radiation_type MoK\a
_diffrn_radiation_wavelength 0.71075
_diffrn_reflns_av_R_equivalents 0.0600
_diffrn_reflns_av_sigmaI/netI 0.0390
_diffrn_reflns_limit_h_max 17
_diffrn_reflns_limit_h_min -17
_diffrn_reflns_limit_k_max 21
_diffrn_reflns_limit_k_min -21
_diffrn_reflns_limit_l_max 43
_diffrn_reflns_limit_l_min -43
_diffrn_reflns_number 111819
_diffrn_reflns_theta_full 27.48
_diffrn_reflns_theta_max 27.48
_diffrn_reflns_theta_min 3.04
_exptl_absorpt_coefficient_mu 1.991
_exptl_absorpt_correction_T_max 0.8258
_exptl_absorpt_correction_T_min 0.4483
_exptl_absorpt_correction_type multi-scan
_exptl_absorpt_process_details
;
    Higashi, T. (1995). Program for Absorption Correction.
    Rigaku Corporation, Tokyo, Japan.
;
_exptl_crystal_colour orange
_exptl_crystal_density_diffrn 2.030
_exptl_crystal_description platelet
_exptl_crystal_F_000 4552
_exptl_crystal_size_max 0.48
_exptl_crystal_size_mid 0.22
_exptl_crystal_size_min 0.10
_refine_diff_density_max 1.286
_refine_diff_density_min -0.827
_refine_diff_density_rms 0.101
_refine_ls_abs_structure_details 'Flack H D (1983), Acta Cryst. A39, 876-881'
_refine_ls_abs_structure_Flack 0.013(17)
_refine_ls_extinction_method none
_refine_ls_goodness_of_fit_ref 1.079
_refine_ls_hydrogen_treatment 'riding model'
_refine_ls_matrix_type full
_refine_ls_number_parameters 968
_refine_ls_number_reflns 16971
_refine_ls_number_restraints 0
_refine_ls_restrained_S_all 1.079
_refine_ls_R_factor_all 0.0363
_refine_ls_R_factor_gt 0.0319
_refine_ls_shift/su_max 0.005
_refine_ls_shift/su_mean 0.000
_refine_ls_structure_factor_coef Fsqd
_refine_ls_weighting_details 'calc w=1/[\s^2^(Fo^2^)+(0.0478P)^2^+0.0000P] where P=(Fo^2^+2Fc^2^)/3'
_refine_ls_weighting_scheme calc
_refine_ls_wR_factor_gt 0.0811
_refine_ls_wR_factor_ref 0.0833
_reflns_number_gt 15450
_reflns_number_total 16971
_reflns_threshold_expression >2sigma(I)
_cod_data_source_file ic1018983_si_002_3.cif
_cod_data_source_block '[3]'
_cod_original_cell_volume 7472.5(10)
_cod_database_code 4324595

loop_
_symmetry_equiv_pos_as_xyz
'x, y, z'
'x+1/2, -y+1/2, -z'
'-x, y+1/2, -z+1/2'
'-x+1/2, -y, z+1/2'

loop_
_atom_site_label
_atom_site_type_symbol
_atom_site_fract_x
_atom_site_fract_y
_atom_site_fract_z
_atom_site_U_iso_or_equiv
_atom_site_adp_type
_atom_site_occupancy
_atom_site_symmetry_multiplicity
_atom_site_calc_flag
_atom_site_refinement_flags
_atom_site_disorder_assembly
_atom_site_disorder_group
Pd1 Pd 0.393470(11) 0.558908(9) 0.663124(4) 0.02614(4) Uani 1 1 d . . .
Pd2 Pd 0.528599(11) 0.412831(9) 0.644188(4) 0.02564(4) Uani 1 1 d . . .
Pd3 Pd 0.623181(11) 0.572420(9) 0.674596(4) 0.02533(4) Uani 1 1 d . . .
S1 S 0.39672(4) 0.42950(3) 0.685327(14) 0.02776(12) Uani 1 1 d . . .
S2 S 0.63169(4) 0.44041(3) 0.695411(14) 0.02811(13) Uani 1 1 d . . .
S3 S 0.49370(4) 0.59441(3) 0.714884(14) 0.02837(13) Uani 1 1 d . . .
N1 N 0.30427(12) 0.51622(10) 0.61656(5) 0.0292(4) Uani 1 1 d . . .
H1 H 0.2447 0.5421 0.6182 0.035 Uiso 1 1 calc R . .
H2 H 0.3322 0.5308 0.5924 0.035 Uiso 1 1 calc R . .
N2 N 0.65405(12) 0.40521(11) 0.60830(5) 0.0309(5) Uani 1 1 d . . .
H3 H 0.6559 0.3543 0.5970 0.037 Uiso 1 1 calc R . .
H4 H 0.6478 0.4420 0.5876 0.037 Uiso 1 1 calc R . .
N3 N 0.59795(12) 0.69046(10) 0.65328(5) 0.0289(4) Uani 1 1 d . . .
H5 H 0.6550 0.7195 0.6561 0.035 Uiso 1 1 calc R . .
H6 H 0.5848 0.6872 0.6262 0.035 Uiso 1 1 calc R . .
O1 O 0.44989(10) 0.38549(9) 0.59351(4) 0.0360(4) Uani 1 1 d . . .
O2 O 0.32318(12) 0.35108(11) 0.55664(5) 0.0487(5) Uani 1 1 d . . .
O3 O 0.74242(10) 0.56885(8) 0.63785(4) 0.0337(4) Uani 1 1 d . . .
O4 O 0.85956(10) 0.51750(9) 0.60025(4) 0.0365(4) Uani 1 1 d . . .
O5 O 0.38369(11) 0.67182(9) 0.63678(4) 0.0377(4) Uani 1 1 d . . .
O6 O 0.39499(11) 0.80550(9) 0.63550(5) 0.0386(4) Uani 1 1 d . . .
C1 C 0.28798(14) 0.39056(12) 0.65862(6) 0.0285(5) Uani 1 1 d . . .
C2 C 0.28637(14) 0.42530(12) 0.61605(6) 0.0276(5) Uani 1 1 d . . .
H7 H 0.2190 0.4166 0.6052 0.033 Uiso 1 1 calc R . .
C3 C 0.35759(15) 0.38453(13) 0.58697(6) 0.0317(6) Uani 1 1 d . . .
C4 C 0.28954(17) 0.29724(13) 0.65827(7) 0.0398(6) Uani 1 1 d . . .
H8 H 0.3476 0.2783 0.6437 0.060 Uiso 1 1 calc R . .
H9 H 0.2305 0.2769 0.6449 0.060 Uiso 1 1 calc R . .
H10 H 0.2916 0.2770 0.6860 0.060 Uiso 1 1 calc R . .
C5 C 0.19817(16) 0.41992(14) 0.68207(7) 0.0409(6) Uani 1 1 d . . .
H11 H 0.1967 0.4794 0.6822 0.061 Uiso 1 1 calc R . .
H12 H 0.2017 0.3999 0.7098 0.061 Uiso 1 1 calc R . .
H13 H 0.1386 0.3992 0.6692 0.061 Uiso 1 1 calc R . .
C6 C 0.74534(14) 0.39657(12) 0.67336(6) 0.0296(5) Uani 1 1 d . . .
C7 C 0.75134(14) 0.42031(11) 0.62889(6) 0.0259(5) Uani 1 1 d . . .
H14 H 0.8002 0.3833 0.6160 0.031 Uiso 1 1 calc R . .
C8 C 0.78714(14) 0.50843(12) 0.62152(6) 0.0279(5) Uani 1 1 d . . .
C9 C 0.83446(16) 0.42571(15) 0.69634(7) 0.0428(7) Uani 1 1 d . . .
H15 H 0.8320 0.4849 0.6990 0.064 Uiso 1 1 calc R . .
H16 H 0.8939 0.4102 0.6817 0.064 Uiso 1 1 calc R . .
H17 H 0.8352 0.4008 0.7231 0.064 Uiso 1 1 calc R . .
C10 C 0.73377(16) 0.30400(12) 0.67719(7) 0.0414(6) Uani 1 1 d . . .
H18 H 0.7881 0.2770 0.6633 0.062 Uiso 1 1 calc R . .
H19 H 0.6717 0.2873 0.6650 0.062 Uiso 1 1 calc R . .
H20 H 0.7342 0.2888 0.7057 0.062 Uiso 1 1 calc R . .
C11 C 0.50026(16) 0.70661(12) 0.71531(6) 0.0320(6) Uani 1 1 d . . .
C12 C 0.51759(14) 0.73766(12) 0.67260(6) 0.0293(5) Uani 1 1 d . . .
H21 H 0.5406 0.7951 0.6749 0.035 Uiso 1 1 calc R . .
C13 C 0.42567(14) 0.73851(12) 0.64679(6) 0.0276(5) Uani 1 1 d . . .
C14 C 0.40425(18) 0.73845(14) 0.73311(7) 0.0468(7) Uani 1 1 d . . .
H22 H 0.3496 0.7227 0.7157 0.070 Uiso 1 1 calc R . .
H23 H 0.4071 0.7978 0.7351 0.070 Uiso 1 1 calc R . .
H24 H 0.3946 0.7153 0.7600 0.070 Uiso 1 1 calc R . .
C15 C 0.58661(18) 0.72914(15) 0.74264(7) 0.0455(7) Uani 1 1 d . . .
H25 H 0.6478 0.7107 0.7303 0.068 Uiso 1 1 calc R . .
H26 H 0.5785 0.7029 0.7689 0.068 Uiso 1 1 calc R . .
H27 H 0.5887 0.7882 0.7462 0.068 Uiso 1 1 calc R . .
Pd4 Pd 0.475050(11) 0.527268(9) 0.348791(4) 0.02498(4) Uani 1 1 d . . .
Pd5 Pd 0.375914(10) 0.693193(9) 0.325841(4) 0.02359(4) Uani 1 1 d . . .
Pd6 Pd 0.608230(11) 0.679055(9) 0.334696(4) 0.02457(4) Uani 1 1 d . . .
S4 S 0.36826(4) 0.56467(3) 0.300225(14) 0.02611(12) Uani 1 1 d . . .
S5 S 0.50426(4) 0.72190(3) 0.285986(14) 0.02615(12) Uani 1 1 d . . .
S6 S 0.60492(4) 0.55289(3) 0.308158(14) 0.02680(12) Uani 1 1 d . . .
N4 N 0.35278(12) 0.50993(11) 0.38519(5) 0.0337(5) Uani 1 1 d . . .
H28 H 0.3510 0.4561 0.3926 0.040 Uiso 1 1 calc R . .
H29 H 0.3614 0.5398 0.4083 0.040 Uiso 1 1 calc R . .
N5 N 0.40125(11) 0.80732(10) 0.35197(5) 0.0258(4) Uani 1 1 d . . .
H30 H 0.3439 0.8365 0.3507 0.031 Uiso 1 1 calc R . .
H31 H 0.4152 0.7994 0.3788 0.031 Uiso 1 1 calc R . .
N6 N 0.70167(12) 0.63172(9) 0.37830(5) 0.0286(4) Uani 1 1 d . . .
H32 H 0.7613 0.6572 0.3761 0.034 Uiso 1 1 calc R . .
H33 H 0.6767 0.6441 0.4033 0.034 Uiso 1 1 calc R . .
O7 O 0.25597(9) 0.68185(8) 0.36272(4) 0.0327(4) Uani 1 1 d . . .
O8 O 0.16826(12) 0.62234(10) 0.40980(5) 0.0495(5) Uani 1 1 d . . .
O9 O 0.62073(10) 0.78761(8) 0.36449(4) 0.0351(4) Uani 1 1 d . . .
O10 O 0.59784(11) 0.91738(9) 0.37898(5) 0.0384(4) Uani 1 1 d . . .
O11 O 0.55648(10) 0.49371(9) 0.39804(4) 0.0334(4) Uani 1 1 d . . .
O12 O 0.68185(11) 0.47542(11) 0.43784(5) 0.0501(5) Uani 1 1 d . . .
C16 C 0.25590(14) 0.51834(12) 0.32209(6) 0.0280(5) Uani 1 1 d . . .
C17 C 0.25397(14) 0.53191(12) 0.36762(6) 0.0277(5) Uani 1 1 d . . .
H34 H 0.2048 0.4935 0.3792 0.033 Uiso 1 1 calc R . .
C18 C 0.22513(15) 0.61855(13) 0.38119(6) 0.0309(5) Uani 1 1 d . . .
C19 C 0.16597(16) 0.55388(15) 0.30174(7) 0.0399(6) Uani 1 1 d . . .
H35 H 0.1679 0.5415 0.2729 0.060 Uiso 1 1 calc R . .
H36 H 0.1652 0.6129 0.3055 0.060 Uiso 1 1 calc R . .
H37 H 0.1069 0.5302 0.3137 0.060 Uiso 1 1 calc R . .
C20 C 0.26036(16) 0.42719(13) 0.31311(7) 0.0388(6) Uani 1 1 d . . .
H38 H 0.3213 0.4046 0.3240 0.058 Uiso 1 1 calc R . .
H39 H 0.2583 0.4186 0.2839 0.058 Uiso 1 1 calc R . .
H40 H 0.2043 0.4000 0.3257 0.058 Uiso 1 1 calc R . .
C21 C 0.49941(15) 0.83427(12) 0.29033(6) 0.0302(5) Uani 1 1 d . . .
C22 C 0.48159(14) 0.85883(11) 0.33423(5) 0.0259(5) Uani 1 1 d . . .
H41 H 0.4579 0.9163 0.3341 0.031 Uiso 1 1 calc R . .
C23 C 0.57282(14) 0.85557(13) 0.36117(6) 0.0300(5) Uani 1 1 d . . .
C24 C 0.59578(17) 0.86824(14) 0.27385(7) 0.0445(7) Uani 1 1 d . . .
H42 H 0.6505 0.8473 0.2899 0.067 Uiso 1 1 calc R . .
H43 H 0.5947 0.9277 0.2754 0.067 Uiso 1 1 calc R . .
H44 H 0.6038 0.8514 0.2457 0.067 Uiso 1 1 calc R . .
C25 C 0.41331(17) 0.86151(14) 0.26414(7) 0.0420(7) Uani 1 1 d . . .
H45 H 0.4203 0.8385 0.2371 0.063 Uiso 1 1 calc R . .
H46 H 0.4126 0.9209 0.2624 0.063 Uiso 1 1 calc R . .
H47 H 0.3519 0.8426 0.2762 0.063 Uiso 1 1 calc R . .
C26 C 0.71531(14) 0.51136(12) 0.33308(6) 0.0296(5) Uani 1 1 d . . .
C27 C 0.71796(15) 0.54189(12) 0.37624(6) 0.0300(5) Uani 1 1 d . . .
H48 H 0.7857 0.5317 0.3865 0.036 Uiso 1 1 calc R . .
C28 C 0.64728(15) 0.49963(12) 0.40561(6) 0.0310(5) Uani 1 1 d . . .
C29 C 0.71171(16) 0.41828(13) 0.33146(7) 0.0387(6) Uani 1 1 d . . .
H49 H 0.7700 0.3959 0.3446 0.058 Uiso 1 1 calc R . .
H50 H 0.7099 0.4005 0.3033 0.058 Uiso 1 1 calc R . .
H51 H 0.6529 0.3990 0.3454 0.058 Uiso 1 1 calc R . .
C30 C 0.80229(15) 0.54314(14) 0.30946(6) 0.0358(6) Uani 1 1 d . . .
H52 H 0.8630 0.5230 0.3216 0.054 Uiso 1 1 calc R . .
H53 H 0.8021 0.6026 0.3100 0.054 Uiso 1 1 calc R . .
H54 H 0.7979 0.5244 0.2815 0.054 Uiso 1 1 calc R . .
Rh1 Rh 0.469001(12) 1.006696(10) 0.503434(4) 0.02960(4) Uani 1 1 d . C .
N7 N 0.35854(13) 0.92839(11) 0.48517(5) 0.0356(5) Uani 1 1 d . . .
H55 H 0.3051 0.9576 0.4765 0.043 Uiso 1 1 calc R . .
H56 H 0.3801 0.8965 0.4642 0.043 Uiso 1 1 calc R . .
N8 N 0.47665(14) 0.92887(13) 0.55226(5) 0.0435(6) Uani 1 1 d . . .
H57 H 0.5410 0.9170 0.5580 0.052 Uiso 1 1 calc R . .
H58 H 0.4493 0.9531 0.5745 0.052 Uiso 1 1 calc R . .
N9 N 0.57310(13) 0.93915(11) 0.47302(5) 0.0362(5) Uani 1 1 d . . .
H59 H 0.5818 0.8898 0.4855 0.043 Uiso 1 1 calc R . .
H60 H 0.5531 0.9299 0.4470 0.043 Uiso 1 1 calc R . .
N10 N 0.58922(13) 1.07388(13) 0.52175(5) 0.0435(6) Uani 1 1 d . . .
H61 H 0.5923 1.1218 0.5076 0.052 Uiso 1 1 calc R . .
H62 H 0.5843 1.0860 0.5487 0.052 Uiso 1 1 calc R . .
N11 N 0.36733(14) 1.08100(13) 0.53047(6) 0.0492(6) Uani 1 1 d . . .
H63 H 0.3204 1.0505 0.5434 0.059 Uiso 0.70 1 calc PR A 1
H64 H 0.3971 1.1142 0.5491 0.059 Uiso 0.70 1 calc PR A 1
H65 H 0.3078 1.0549 0.5308 0.059 Uiso 0.30 1 calc PR A 2
H66 H 0.3857 1.0898 0.5568 0.059 Uiso 0.30 1 calc PR A 2
N12 N 0.45028(13) 1.08370(10) 0.45539(5) 0.0367(5) Uani 1 1 d . . .
H67 H 0.5106 1.0978 0.4453 0.044 Uiso 0.70 1 calc PR B 1
H68 H 0.4166 1.0570 0.4354 0.044 Uiso 0.70 1 calc PR B 1
H69 H 0.5006 1.1206 0.4531 0.044 Uiso 0.30 1 calc PR B 2
H70 H 0.4429 1.0560 0.4315 0.044 Uiso 0.30 1 calc PR B 2
C31 C 0.33102(17) 0.87640(16) 0.52027(7) 0.0441(7) Uani 1 1 d . . .
H71 H 0.2964 0.8272 0.5108 0.053 Uiso 1 1 calc R . .
H72 H 0.2868 0.9067 0.5385 0.053 Uiso 1 1 calc R . .
C32 C 0.42254(18) 0.85289(16) 0.54227(7) 0.0477(7) Uani 1 1 d . . .
H73 H 0.4059 0.8230 0.5672 0.057 Uiso 1 1 calc R . .
H74 H 0.4635 0.8173 0.5252 0.057 Uiso 1 1 calc R . .
C33 C 0.66665(17) 0.98604(15) 0.47322(7) 0.0433(7) Uani 1 1 d . . .
H75 H 0.6649 1.0286 0.4522 0.052 Uiso 1 1 calc R . .
H76 H 0.7224 0.9494 0.4676 0.052 Uiso 1 1 calc R . .
C34 C 0.67870(16) 1.02435(16) 0.51409(7) 0.0440(7) Uani 1 1 d . . .
H77 H 0.6858 0.9819 0.5350 0.053 Uiso 1 1 calc R . .
H78 H 0.7377 1.0592 0.5146 0.053 Uiso 1 1 calc R . .
C35 C 0.3186(2) 1.1343(2) 0.49510(10) 0.0422(10) Uani 0.70 1 d P C 1
H79 H 0.2683 1.1018 0.4809 0.051 Uiso 0.70 1 calc PR C 1
H80 H 0.2866 1.1829 0.5067 0.051 Uiso 0.70 1 calc PR C 1
C36 C 0.3958(3) 1.1591(2) 0.46656(9) 0.0433(9) Uani 0.70 1 d P C 1
H81 H 0.4404 1.1989 0.4793 0.052 Uiso 0.70 1 calc PR C 1
H82 H 0.3664 1.1843 0.4423 0.052 Uiso 0.70 1 calc PR C 1
C37 C 0.3574(6) 1.1496(4) 0.5128(2) 0.044(2) Uani 0.30 1 d P C 2
H83 H 0.4139 1.1857 0.5182 0.053 Uiso 0.30 1 calc PR C 2
H84 H 0.2963 1.1772 0.5211 0.053 Uiso 0.30 1 calc PR C 2
C38 C 0.3536(6) 1.1241(6) 0.4694(3) 0.055(3) Uani 0.30 1 d P C 2
H85 H 0.3405 1.1724 0.4524 0.066 Uiso 0.30 1 calc PR C 2
H86 H 0.2989 1.0855 0.4656 0.066 Uiso 0.30 1 calc PR C 2
Cl1 Cl 0.50106(4) 0.12406(4) 0.627545(17) 0.04292(16) Uani 1 1 d . . .
O13 O 0.59657(15) 0.11393(15) 0.61101(6) 0.0811(7) Uani 1 1 d . . .
O14 O 0.50034(17) 0.14190(19) 0.66757(6) 0.1170(10) Uani 1 1 d . . .
O15 O 0.44852(18) 0.17927(16) 0.60280(8) 0.1180(9) Uani 1 1 d . . .
O16 O 0.4570(2) 0.04704(16) 0.62111(8) 0.1337(11) Uani 1 1 d . . .
Cl2 Cl 0.46461(5) 0.70098(4) 0.452599(16) 0.04574(16) Uani 1 1 d . . .
O17 O 0.4234(2) 0.65982(15) 0.42050(8) 0.1241(10) Uani 1 1 d . . .
O18 O 0.46553(17) 0.78622(10) 0.44252(6) 0.0697(7) Uani 1 1 d . . .
O19 O 0.4171(2) 0.69206(16) 0.48918(8) 0.1390(11) Uani 1 1 d . . .
O20 O 0.56216(17) 0.66914(15) 0.45826(8) 0.1009(9) Uani 1 1 d . . .
Cl3 Cl 0.48098(8) 0.28084(6) 0.37669(3) 0.0459(3) Uani 0.60 1 d P D 1
O21 O 0.3977(3) 0.3206(2) 0.39235(12) 0.0778(12) Uani 0.60 1 d P D 1
O22 O 0.5617(2) 0.3014(2) 0.40079(10) 0.0709(11) Uani 0.60 1 d P D 1
O23 O 0.4642(2) 0.19210(18) 0.37955(11) 0.0743(11) Uani 0.60 1 d P D 1
O24 O 0.4926(3) 0.3063(2) 0.33627(11) 0.0807(13) Uani 0.60 1 d P D 1
Cl4 Cl 0.50532(13) 0.25012(11) 0.36639(6) 0.0563(5) Uani 0.40 1 d P E 2
O25 O 0.4186(6) 0.2949(7) 0.3675(3) 0.189(4) Uani 0.40 1 d P E 2
O26 O 0.5739(4) 0.2891(3) 0.39164(17) 0.0643(17) Uani 0.40 1 d P E 2
O27 O 0.4955(7) 0.1733(4) 0.37584(19) 0.119(3) Uani 0.40 1 d P E 2
O28 O 0.5415(5) 0.2588(4) 0.32773(17) 0.107(2) Uani 0.40 1 d P E 2
O29 O 0.07529(14) 0.83365(13) 0.43466(5) 0.0645(6) Uani 1 1 d . . .
O30 O 0.16199(12) 0.97997(11) 0.45902(5) 0.0544(5) Uani 1 1 d . . .
O31 O 0.5225(2) 0.29410(16) 0.52421(8) 0.1193(10) Uani 1 1 d . . .
O32 O 0.68588(19) 0.24162(14) 0.56914(7) 0.1082(9) Uani 1 1 d . . .
O33 O 0.66356(15) 0.79660(12) 0.51679(6) 0.0641(6) Uani 1 1 d . . .
O34 O 0.41102(14) 0.55611(14) 0.53890(6) 0.0708(7) Uani 1 1 d . . .
O35 O 0.5201(2) 0.4456(2) 0.48953(7) 0.1408(12) Uani 1 1 d . . .
O36 O 0.63434(13) 0.18890(12) 0.45849(6) 0.0596(6) Uani 1 1 d . . .
O37 O 0.74901(12) 0.79917(10) 0.43311(5) 0.0519(6) Uani 1 1 d . . .
O38 O 0.3294(4) 0.3369(3) 0.47002(15) 0.131(2) Uani 0.60 1 d P F 1
O39 O 0.3593(5) 0.3634(4) 0.43344(19) 0.093(2) Uani 0.40 1 d P G 2

loop_
_atom_site_aniso_label
_atom_site_aniso_U_11
_atom_site_aniso_U_22
_atom_site_aniso_U_33
_atom_site_aniso_U_23
_atom_site_aniso_U_13
_atom_site_aniso_U_12
Pd1 0.02563(7) 0.02432(7) 0.02848(7) -0.00177(6) 0.00017(6) 0.00098(6)
Pd2 0.02472(7) 0.02552(7) 0.02667(7) -0.00102(6) 0.00131(6) 0.00086(6)
Pd3 0.02529(7) 0.02415(7) 0.02654(7) -0.00213(6) 0.00057(6) 0.00209(6)
S1 0.0300(2) 0.0284(2) 0.0249(2) 0.0006(2) 0.0027(2) 0.0011(2)
S2 0.0304(2) 0.0287(2) 0.0253(2) 0.0009(2) 0.0015(2) 0.0045(2)
S3 0.0314(3) 0.0279(2) 0.0257(2) -0.0035(2) 0.0020(2) 0.0022(2)
N1 0.0278(8) 0.0275(9) 0.0322(8) 0.0017(7) -0.0015(7) 0.0029(7)
N2 0.0285(8) 0.0324(9) 0.0318(8) -0.0028(7) -0.0028(7) 0.0032(7)
N3 0.0266(8) 0.0281(8) 0.0320(8) -0.0015(7) 0.0042(7) -0.0010(7)
O1 0.0318(8) 0.0460(9) 0.0300(7) -0.0064(7) 0.0017(6) 0.0014(7)
O2 0.0406(9) 0.0660(11) 0.0395(8) -0.0208(8) -0.0040(7) -0.0030(8)
O3 0.0271(7) 0.0276(7) 0.0463(8) 0.0006(7) 0.0048(7) -0.0007(6)
O4 0.0365(8) 0.0342(8) 0.0389(8) -0.0013(7) 0.0113(6) -0.0027(6)
O5 0.0351(7) 0.0312(7) 0.0469(8) 0.0020(7) -0.0096(7) -0.0020(6)
O6 0.0327(7) 0.0298(7) 0.0534(9) 0.0045(7) -0.0012(7) 0.0090(6)
C1 0.0261(9) 0.0290(10) 0.0303(9) 0.0033(8) 0.0063(8) -0.0025(8)
C2 0.0235(9) 0.0289(10) 0.0305(9) -0.0020(9) -0.0009(8) 0.0015(8)
C3 0.0323(11) 0.0312(11) 0.0317(10) -0.0006(9) 0.0022(9) -0.0017(9)
C4 0.0388(12) 0.0270(11) 0.0536(13) 0.0045(10) 0.0053(11) -0.0015(9)
C5 0.0352(11) 0.0399(12) 0.0476(12) 0.0000(11) 0.0121(10) 0.0045(10)
C6 0.0264(10) 0.0295(10) 0.0330(10) -0.0014(9) 0.0042(9) 0.0041(8)
C7 0.0250(9) 0.0210(9) 0.0318(9) -0.0050(8) 0.0037(8) 0.0007(8)
C8 0.0258(9) 0.0302(10) 0.0277(9) 0.0006(8) -0.0028(8) 0.0017(8)
C9 0.0349(11) 0.0491(14) 0.0442(12) 0.0017(11) -0.0079(10) 0.0054(11)
C10 0.0430(12) 0.0291(11) 0.0522(13) 0.0104(10) 0.0113(11) 0.0121(9)
C11 0.0425(12) 0.0261(10) 0.0274(9) -0.0061(8) 0.0007(9) 0.0006(9)
C12 0.0243(9) 0.0297(10) 0.0338(10) -0.0007(9) 0.0039(9) -0.0002(8)
C13 0.0232(9) 0.0291(10) 0.0304(10) -0.0006(9) 0.0027(8) 0.0029(8)
C14 0.0574(14) 0.0394(13) 0.0434(12) -0.0116(11) 0.0155(12) 0.0097(11)
C15 0.0554(14) 0.0444(13) 0.0365(12) -0.0097(10) -0.0102(11) -0.0074(11)
Pd4 0.02241(7) 0.02522(7) 0.02730(7) 0.00222(6) -0.00132(6) -0.00062(6)
Pd5 0.02261(7) 0.02412(7) 0.02403(6) 0.00223(6) 0.00085(6) -0.00052(6)
Pd6 0.02290(7) 0.02350(7) 0.02729(7) 0.00231(6) -0.00065(6) 0.00083(6)
S4 0.0257(2) 0.0277(2) 0.0249(2) -0.00074(19) -0.00018(19) -0.00114(19)
S5 0.0277(2) 0.0265(2) 0.0243(2) 0.00405(19) 0.00121(19) 0.00065(19)
S6 0.0248(2) 0.0276(2) 0.0279(2) 0.00027(19) -0.0002(2) 0.0018(2)
N4 0.0313(9) 0.0374(10) 0.0324(9) 0.0089(8) -0.0007(7) -0.0027(8)
N5 0.0214(7) 0.0301(8) 0.0260(7) 0.0017(7) 0.0030(7) 0.0041(7)
N6 0.0303(8) 0.0245(8) 0.0311(8) -0.0018(7) -0.0037(7) 0.0024(7)
O7 0.0321(8) 0.0307(8) 0.0352(8) -0.0024(6) 0.0054(6) -0.0040(6)
O8 0.0534(9) 0.0477(10) 0.0473(9) -0.0095(8) 0.0242(8) -0.0147(8)
O9 0.0324(7) 0.0321(8) 0.0409(8) -0.0027(6) -0.0096(7) 0.0026(6)
O10 0.0356(8) 0.0278(7) 0.0517(8) -0.0114(7) -0.0064(7) -0.0019(6)
O11 0.0274(7) 0.0389(8) 0.0339(7) 0.0059(7) -0.0001(6) -0.0018(6)
O12 0.0410(9) 0.0699(11) 0.0395(8) 0.0236(8) -0.0107(7) -0.0049(8)
C16 0.0235(9) 0.0279(10) 0.0327(10) -0.0026(9) -0.0009(8) -0.0001(8)
C17 0.0211(9) 0.0288(10) 0.0331(10) 0.0045(9) 0.0015(8) -0.0009(8)
C18 0.0280(10) 0.0340(11) 0.0305(10) -0.0020(9) 0.0019(9) -0.0041(9)
C19 0.0279(11) 0.0531(14) 0.0386(11) -0.0046(11) -0.0028(10) 0.0018(10)
C20 0.0352(11) 0.0338(11) 0.0474(12) -0.0123(10) 0.0072(10) -0.0034(9)
C21 0.0354(11) 0.0243(10) 0.0308(10) 0.0040(8) 0.0022(9) -0.0026(8)
C22 0.0265(9) 0.0216(9) 0.0294(9) 0.0045(8) 0.0008(8) 0.0016(8)
C23 0.0206(9) 0.0330(11) 0.0365(11) 0.0037(9) 0.0021(8) 0.0000(8)
C24 0.0544(14) 0.0377(12) 0.0415(12) 0.0074(10) 0.0147(11) -0.0118(11)
C25 0.0536(14) 0.0371(12) 0.0353(11) 0.0086(10) -0.0066(11) 0.0107(10)
C26 0.0242(9) 0.0263(10) 0.0382(11) -0.0011(9) 0.0016(9) -0.0015(8)
C27 0.0217(9) 0.0264(10) 0.0420(11) 0.0029(9) -0.0037(9) 0.0027(8)
C28 0.0333(11) 0.0222(10) 0.0375(11) 0.0031(9) -0.0010(9) 0.0024(8)
C29 0.0398(12) 0.0288(11) 0.0476(12) -0.0039(10) -0.0076(10) 0.0025(9)
C30 0.0314(11) 0.0371(12) 0.0388(11) -0.0011(10) 0.0025(10) 0.0003(9)
Rh1 0.02661(7) 0.03894(9) 0.02325(7) -0.00373(7) -0.00084(7) 0.00109(7)
N7 0.0357(10) 0.0421(10) 0.0289(8) 0.0002(8) -0.0025(8) -0.0014(8)
N8 0.0338(10) 0.0670(13) 0.0297(9) 0.0000(9) 0.0005(8) 0.0003(10)
N9 0.0326(9) 0.0436(11) 0.0325(9) 0.0019(8) 0.0026(8) 0.0067(8)
N10 0.0306(10) 0.0644(13) 0.0355(9) -0.0150(9) 0.0003(8) -0.0016(9)
N11 0.0372(11) 0.0641(13) 0.0463(10) -0.0240(10) 0.0006(9) -0.0047(10)
N12 0.0412(10) 0.0298(9) 0.0390(9) -0.0005(8) -0.0131(8) 0.0019(8)
C31 0.0406(12) 0.0566(15) 0.0352(11) 0.0084(11) 0.0049(10) -0.0060(11)
C32 0.0498(14) 0.0608(16) 0.0326(11) 0.0156(11) 0.0017(11) -0.0066(12)
C33 0.0361(11) 0.0505(14) 0.0432(12) 0.0013(11) 0.0141(10) 0.0025(11)
C34 0.0261(11) 0.0575(15) 0.0486(13) -0.0014(12) -0.0047(10) -0.0007(11)
C35 0.0348(17) 0.0428(19) 0.0489(19) -0.0013(16) -0.0042(16) 0.0030(14)
C36 0.060(2) 0.0337(16) 0.0358(16) 0.0023(14) -0.0106(16) 0.0191(15)
C37 0.045(4) 0.026(4) 0.061(5) 0.012(4) -0.014(4) -0.002(3)
C38 0.039(5) 0.050(5) 0.077(6) 0.006(5) -0.003(5) -0.011(4)
Cl1 0.0401(3) 0.0487(3) 0.0399(3) -0.0058(3) 0.0019(2) 0.0050(2)
O13 0.0546(11) 0.1271(18) 0.0615(12) 0.0129(13) 0.0068(10) 0.0318(12)
O14 0.0928(18) 0.203(3) 0.0556(12) -0.0659(13) 0.0013(12) 0.0179(18)
O15 0.1296(17) 0.1240(17) 0.1004(17) -0.0242(15) -0.0315(15) 0.0862(14)
O16 0.183(3) 0.1167(19) 0.1014(18) -0.0345(16) 0.0352(19) -0.0766(18)
Cl2 0.0615(4) 0.0396(3) 0.0361(3) -0.0013(2) -0.0003(3) -0.0005(3)
O17 0.188(2) 0.0641(14) 0.1201(17) -0.0106(14) -0.0916(16) -0.0117(16)
O18 0.1156(16) 0.0385(10) 0.0551(10) 0.0051(9) 0.0178(12) 0.0053(11)
O19 0.222(3) 0.0784(16) 0.1166(16) 0.0315(14) 0.1075(16) 0.0230(18)
O20 0.0821(15) 0.0856(16) 0.135(2) 0.0114(16) -0.0352(15) 0.0113(13)
Cl3 0.0427(5) 0.0314(5) 0.0635(6) 0.0099(4) -0.0076(5) -0.0100(4)
O21 0.060(2) 0.058(2) 0.115(3) 0.024(2) 0.003(2) 0.0024(17)
O22 0.075(2) 0.0556(19) 0.082(2) 0.0111(17) -0.0502(16) -0.0163(17)
O23 0.0599(17) 0.0400(15) 0.123(3) 0.0226(18) -0.0324(19) -0.0310(14)
O24 0.099(3) 0.064(2) 0.079(2) 0.0149(19) 0.000(2) -0.009(2)
Cl4 0.0505(9) 0.0501(9) 0.0683(11) 0.0006(8) -0.0096(8) -0.0070(8)
O25 0.138(6) 0.236(10) 0.192(7) -0.070(7) -0.099(5) 0.009(7)
O26 0.060(3) 0.046(3) 0.087(4) 0.006(3) 0.008(3) -0.023(2)
O27 0.185(7) 0.107(5) 0.066(4) -0.004(4) 0.034(4) -0.042(5)
O28 0.138(5) 0.114(4) 0.068(3) 0.053(3) -0.007(4) -0.021(4)
O29 0.0685(12) 0.0804(13) 0.0446(10) 0.0036(10) 0.0058(9) -0.0183(10)
O30 0.0362(9) 0.0611(11) 0.0660(11) 0.0181(9) -0.0018(8) -0.0047(8)
O31 0.1118(19) 0.1192(18) 0.1268(18) -0.0681(15) 0.0493(16) -0.0133(16)
O32 0.1372(18) 0.0766(13) 0.1108(17) -0.0468(13) 0.0529(15) -0.0568(13)
O33 0.0760(13) 0.0539(11) 0.0624(11) -0.0104(10) -0.0136(11) 0.0061(10)
O34 0.0540(11) 0.0966(15) 0.0618(11) 0.0306(11) 0.0050(10) -0.0043(11)
O35 0.168(2) 0.169(3) 0.0853(15) -0.0060(18) 0.0758(16) -0.028(2)
O36 0.0491(10) 0.0569(11) 0.0727(12) 0.0139(10) 0.0071(9) 0.0070(9)
O37 0.0574(11) 0.0532(11) 0.0452(10) -0.0010(8) -0.0072(8) 0.0053(9)
O38 0.170(4) 0.100(3) 0.122(4) -0.019(3) -0.034(3) 0.065(3)
O39 0.099(4) 0.076(4) 0.105(4) 0.036(3) -0.004(4) 0.005(3)

loop_
_atom_type_symbol
_atom_type_description
_atom_type_scat_dispersion_real
_atom_type_scat_dispersion_imag
_atom_type_scat_source
Pd Pd -0.9988 1.0072 'International Tables Vol C Tables 4.2.6.8 and 6.1.1.4'
C C 0.0033 0.0016 'International Tables Vol C Tables 4.2.6.8 and 6.1.1.4'
Cl Cl 0.1484 0.1585 'International Tables Vol C Tables 4.2.6.8 and 6.1.1.4'
Rh Rh -1.1178 0.9187 'International Tables Vol C Tables 4.2.6.8 and 6.1.1.4'
N N 0.0061 0.0033 'International Tables Vol C Tables 4.2.6.8 and 6.1.1.4'
O O 0.0106 0.0060 'International Tables Vol C Tables 4.2.6.8 and 6.1.1.4'
S S 0.1246 0.1234 'International Tables Vol C Tables 4.2.6.8 and 6.1.1.4'
H H 0.0000 0.0000 'International Tables Vol C Tables 4.2.6.8 and 6.1.1.4'

loop_
_geom_angle_atom_site_label_1
_geom_angle_atom_site_label_2
_geom_angle_atom_site_label_3
_geom_angle
O5 Pd1 N1 87.21(6)
O5 Pd1 S1 173.36(4)
N1 Pd1 S1 86.31(5)
O5 Pd1 S3 97.37(4)
N1 Pd1 S3 175.24(5)
S1 Pd1 S3 89.075(19)
O5 Pd1 Pd2 130.82(4)
N1 Pd1 Pd2 86.33(4)
S1 Pd1 Pd2 47.215(14)
S3 Pd1 Pd2 89.673(14)
O5 Pd1 Pd3 92.98(4)
N1 Pd1 Pd3 133.61(5)
S1 Pd1 Pd3 90.430(14)
S3 Pd1 Pd3 45.158(13)
Pd2 Pd1 Pd3 59.245(6)
O1 Pd2 N2 87.05(6)
O1 Pd2 S2 173.02(4)
N2 Pd2 S2 86.00(5)
O1 Pd2 S1 95.99(4)
N2 Pd2 S1 175.80(5)
S2 Pd2 S1 90.982(19)
O1 Pd2 Pd1 91.42(4)
N2 Pd2 Pd1 130.61(5)
S2 Pd2 Pd1 93.592(14)
S1 Pd2 Pd1 46.610(14)
O1 Pd2 Pd3 132.35(4)
N2 Pd2 Pd3 83.97(5)
S2 Pd2 Pd3 47.357(14)
S1 Pd2 Pd3 91.840(14)
Pd1 Pd2 Pd3 61.541(7)
O3 Pd3 N3 87.47(6)
O3 Pd3 S3 172.37(4)
N3 Pd3 S3 85.54(5)
O3 Pd3 S2 96.50(4)
N3 Pd3 S2 173.05(5)
S3 Pd3 S2 90.758(19)
O3 Pd3 Pd2 96.53(4)
N3 Pd3 Pd2 127.42(4)
S3 Pd3 Pd2 90.145(14)
S2 Pd3 Pd2 46.570(13)
O3 Pd3 Pd1 135.89(4)
N3 Pd3 Pd1 82.05(4)
S3 Pd3 Pd1 45.852(14)
S2 Pd3 Pd1 91.146(14)
Pd2 Pd3 Pd1 59.214(5)
C1 S1 Pd1 98.93(7)
C1 S1 Pd2 107.85(6)
Pd1 S1 Pd2 86.175(18)
C6 S2 Pd2 98.39(7)
C6 S2 Pd3 107.00(7)
Pd2 S2 Pd3 86.073(18)
C11 S3 Pd3 97.32(7)
C11 S3 Pd1 106.96(7)
Pd3 S3 Pd1 88.990(19)
C2 N1 Pd1 115.72(12)
C7 N2 Pd2 116.87(12)
C12 N3 Pd3 117.33(12)
C3 O1 Pd2 131.28(13)
C8 O3 Pd3 130.87(13)
C13 O5 Pd1 129.33(13)
C2 C1 C5 109.96(17)
C2 C1 C4 111.59(17)
C5 C1 C4 109.31(17)
C2 C1 S1 109.08(13)
C5 C1 S1 106.91(14)
C4 C1 S1 109.88(14)
N1 C2 C1 110.94(16)
N1 C2 C3 109.77(16)
C1 C2 C3 114.36(16)
O2 C3 O1 121.11(19)
O2 C3 C2 117.88(18)
O1 C3 C2 121.01(18)
C9 C6 C7 111.25(17)
C9 C6 C10 110.79(18)
C7 C6 C10 109.79(17)
C9 C6 S2 110.43(14)
C7 C6 S2 108.98(13)
C10 C6 S2 105.43(14)
N2 C7 C6 110.28(15)
N2 C7 C8 111.04(15)
C6 C7 C8 114.09(16)
O4 C8 O3 122.14(19)
O4 C8 C7 117.38(17)
O3 C8 C7 120.47(17)
C12 C11 C14 112.16(17)
C12 C11 C15 110.47(17)
C14 C11 C15 110.32(17)
C12 C11 S3 109.57(13)
C14 C11 S3 107.66(15)
C15 C11 S3 106.46(15)
N3 C12 C13 111.75(16)
N3 C12 C11 109.86(16)
C13 C12 C11 113.51(16)
O6 C13 O5 122.19(18)
O6 C13 C12 117.29(18)
O5 C13 C12 120.50(17)
O11 Pd4 N4 86.28(6)
O11 Pd4 S4 172.38(4)
N4 Pd4 S4 86.21(5)
O11 Pd4 S6 95.76(4)
N4 Pd4 S6 176.86(5)
S4 Pd4 S6 91.691(19)
O11 Pd4 Pd6 91.10(4)
N4 Pd4 Pd6 131.57(5)
S4 Pd4 Pd6 92.919(14)
S6 Pd4 Pd6 46.149(13)
O11 Pd4 Pd5 131.32(4)
N4 Pd4 Pd5 85.09(5)
S4 Pd4 Pd5 46.533(13)
S6 Pd4 Pd5 91.777(14)
Pd6 Pd4 Pd5 61.287(7)
O7 Pd5 N5 88.08(6)
O7 Pd5 S5 173.07(4)
N5 Pd5 S5 85.79(4)
O7 Pd5 S4 95.82(4)
N5 Pd5 S4 172.56(4)
S5 Pd5 S4 90.640(18)
O7 Pd5 Pd4 96.89(4)
N5 Pd5 Pd4 127.38(4)
S5 Pd5 Pd4 89.398(14)
S4 Pd5 Pd4 45.928(13)
O7 Pd5 Pd6 136.94(4)
N5 Pd5 Pd6 82.15(4)
S5 Pd5 Pd6 45.145(13)
S4 Pd5 Pd6 90.701(13)
Pd4 Pd5 Pd6 59.101(5)
O9 Pd6 N6 86.54(6)
O9 Pd6 S6 173.02(4)
N6 Pd6 S6 86.52(5)
O9 Pd6 S5 97.20(4)
N6 Pd6 S5 176.15(5)
S6 Pd6 S5 89.722(19)
O9 Pd6 Pd4 132.31(4)
N6 Pd6 Pd4 87.33(5)
S6 Pd6 Pd4 46.455(14)
S5 Pd6 Pd4 89.487(14)
O9 Pd6 Pd5 93.65(4)
N6 Pd6 Pd5 134.44(5)
S6 Pd6 Pd5 90.641(14)
S5 Pd6 Pd5 44.683(13)
Pd4 Pd6 Pd5 59.612(6)
C16 S4 Pd4 98.17(6)
C16 S4 Pd5 105.79(7)
Pd4 S4 Pd5 87.539(18)
C21 S5 Pd5 97.81(7)
C21 S5 Pd6 106.09(7)
Pd5 S5 Pd6 90.172(19)
C26 S6 Pd6 98.57(7)
C26 S6 Pd4 107.60(7)
Pd6 S6 Pd4 87.395(18)
C17 N4 Pd4 117.30(12)
C22 N5 Pd5 117.55(11)
C27 N6 Pd6 115.42(12)
C18 O7 Pd5 128.46(13)
C23 O9 Pd6 131.84(13)
C28 O11 Pd4 131.77(13)
C19 C16 C17 111.70(16)
C19 C16 C20 108.84(17)
C17 C16 C20 109.67(17)
C19 C16 S4 109.60(14)
C17 C16 S4 109.89(13)
C20 C16 S4 107.02(14)
N4 C17 C16 109.32(15)
N4 C17 C18 109.57(16)
C16 C17 C18 115.31(16)
O8 C18 O7 122.48(19)
O8 C18 C17 115.66(18)
O7 C18 C17 121.81(17)
C25 C21 C24 110.52(17)
C25 C21 C22 109.96(17)
C24 C21 C22 112.34(17)
C25 C21 S5 105.99(14)
C24 C21 S5 107.79(14)
C22 C21 S5 110.03(13)
N5 C22 C21 109.81(15)
N5 C22 C23 110.11(15)
C21 C22 C23 114.60(16)
O10 C23 O9 122.21(18)
O10 C23 C22 118.59(18)
O9 C23 C22 119.20(17)
C30 C26 C27 110.80(17)
C30 C26 C29 110.59(17)
C27 C26 C29 111.37(17)
C30 C26 S6 106.22(14)
C27 C26 S6 108.60(13)
C29 C26 S6 109.10(14)
N6 C27 C26 111.49(16)
N6 C27 C28 108.93(16)
C26 C27 C28 115.69(17)
O12 C28 O11 121.33(19)
O12 C28 C27 117.07(18)
O11 C28 C27 121.50(18)
N12 Rh1 N11 83.57(8)
N12 Rh1 N9 92.18(7)
N11 Rh1 N9 175.53(8)
N12 Rh1 N8 175.74(8)
N11 Rh1 N8 93.46(8)
N9 Rh1 N8 90.86(7)
N12 Rh1 N10 89.84(8)
N11 Rh1 N10 95.13(8)
N9 Rh1 N10 83.42(7)
N8 Rh1 N10 93.47(8)
N12 Rh1 N7 93.78(7)
N11 Rh1 N7 90.35(8)
N9 Rh1 N7 91.32(7)
N8 Rh1 N7 83.17(7)
N10 Rh1 N7 173.74(8)
C31 N7 Rh1 108.10(13)
C32 N8 Rh1 108.69(13)
C33 N9 Rh1 107.95(14)
C34 N10 Rh1 107.92(15)
C37 N11 Rh1 113.4(4)
C35 N11 Rh1 106.53(15)
C36 N12 Rh1 112.46(16)
C38 N12 Rh1 97.9(4)
N7 C31 C32 108.57(19)
N8 C32 C31 107.8(2)
N9 C33 C34 108.31(18)
N10 C34 C33 107.05(18)
C36 C35 N11 109.0(2)
C35 C36 N12 106.5(3)
N11 C37 C38 101.4(6)
C37 C38 N12 112.2(6)
O14 Cl1 O16 109.67(17)
O14 Cl1 O15 115.04(16)
O16 Cl1 O15 105.68(17)
O14 Cl1 O13 114.09(14)
O16 Cl1 O13 103.04(16)
O15 Cl1 O13 108.33(14)
O17 Cl2 O19 115.66(18)
O17 Cl2 O18 107.53(13)
O19 Cl2 O18 108.10(14)
O17 Cl2 O20 107.35(16)
O19 Cl2 O20 106.25(17)
O18 Cl2 O20 112.04(15)
O22 Cl3 O21 108.2(2)
O22 Cl3 O24 112.4(2)
O21 Cl3 O24 107.6(2)
O22 Cl3 O23 108.8(2)
O21 Cl3 O23 108.0(2)
O24 Cl3 O23 111.7(2)
O27 Cl4 O28 111.0(4)
O27 Cl4 O25 114.7(6)
O28 Cl4 O25 105.8(5)
O27 Cl4 O26 111.3(4)
O28 Cl4 O26 105.5(4)
O25 Cl4 O26 107.9(5)

loop_
_geom_bond_atom_site_label_1
_geom_bond_atom_site_label_2
_geom_bond_distance
Pd1 O5 2.0593(15)
Pd1 N1 2.0907(16)
Pd1 S1 2.2554(6)
Pd1 S3 2.2743(5)
Pd1 Pd2 3.0968(3)
Pd1 Pd3 3.1691(3)
Pd2 O1 2.0476(14)
Pd2 N2 2.0914(16)
Pd2 S2 2.2550(5)
Pd2 S1 2.2778(5)
Pd2 Pd3 3.0978(3)
Pd3 O3 2.0364(14)
Pd3 N3 2.0973(16)
Pd3 S3 2.2474(5)
Pd3 S2 2.2840(6)
S1 C1 1.845(2)
S2 C6 1.862(2)
S3 C11 1.850(2)
N1 C2 1.517(3)
N2 C7 1.515(2)
N3 C12 1.490(2)
O1 C3 1.280(2)
O2 C3 1.241(3)
O3 C8 1.287(2)
O4 C8 1.225(2)
O5 C13 1.283(2)
O6 C13 1.238(2)
C1 C2 1.525(3)
C1 C5 1.532(3)
C1 C4 1.537(3)
C2 C3 1.527(3)
C6 C9 1.515(3)
C6 C7 1.530(3)
C6 C10 1.538(3)
C7 C8 1.551(3)
C11 C12 1.526(3)
C11 C14 1.531(3)
C11 C15 1.534(3)
C12 C13 1.520(3)
Pd4 O11 2.0541(14)
Pd4 N4 2.0816(17)
Pd4 S4 2.2605(5)
Pd4 S6 2.2688(5)
Pd4 Pd6 3.1269(3)
Pd4 Pd5 3.1434(3)
Pd5 O7 2.0545(14)
Pd5 N5 2.0987(16)
Pd5 S5 2.2474(5)
Pd5 S4 2.2835(5)
Pd5 Pd6 3.1959(3)
Pd6 O9 2.0504(14)
Pd6 N6 2.0820(16)
Pd6 S6 2.2573(5)
Pd6 S5 2.2656(5)
S4 C16 1.862(2)
S5 C21 1.857(2)
S6 C26 1.851(2)
N4 C17 1.515(2)
N5 C22 1.507(2)
N6 C27 1.497(2)
O7 C18 1.281(2)
O8 C18 1.229(3)
O9 C23 1.301(2)
O10 C23 1.226(3)
O11 C28 1.269(2)
O12 C28 1.236(3)
C16 C19 1.519(3)
C16 C17 1.529(3)
C16 C20 1.532(3)
C17 C18 1.547(3)
C21 C25 1.530(3)
C21 C24 1.532(3)
C21 C22 1.533(3)
C22 C23 1.535(3)
C26 C30 1.517(3)
C26 C27 1.520(3)
C26 C29 1.534(3)
C27 C28 1.539(3)
Rh1 N12 2.0544(17)
Rh1 N11 2.057(2)
Rh1 N9 2.0688(18)
Rh1 N8 2.0696(19)
Rh1 N10 2.0717(19)
Rh1 N7 2.0757(18)
N7 C31 1.495(3)
N8 C32 1.491(3)
N9 C33 1.493(3)
N10 C34 1.491(3)
N11 C37 1.279(8)
N11 C35 1.610(4)
N12 C36 1.495(4)
N12 C38 1.550(9)
C31 C32 1.499(3)
C33 C34 1.506(3)
C35 C36 1.475(5)
C37 C38 1.504(13)
Cl1 O14 1.361(2)
Cl1 O16 1.420(3)
Cl1 O15 1.420(3)
Cl1 O13 1.426(2)
Cl2 O17 1.383(3)
Cl2 O19 1.386(3)
Cl2 O18 1.4432(18)
Cl2 O20 1.444(2)
Cl3 O22 1.404(3)
Cl3 O21 1.412(4)
Cl3 O24 1.416(4)
Cl3 O23 1.482(3)
Cl4 O27 1.310(8)
Cl4 O28 1.383(6)
Cl4 O25 1.396(10)
Cl4 O26 1.412(6)

loop_
_geom_hbond_atom_site_label_D
_geom_hbond_atom_site_label_H
_geom_hbond_atom_site_label_A
_geom_hbond_distance_DH
_geom_hbond_distance_HA
_geom_hbond_distance_DA
_geom_hbond_angle_DHA
_geom_hbond_site_symmetry_A
N1 H1 O10 0.92 2.12 3.028(2) 170.7 2_466
N1 H2 O34 0.92 2.12 3.035(3) 173.3 .
N2 H3 O32 0.92 2.11 3.023(3) 170.1 .
N2 H4 O30 0.92 2.02 2.930(2) 169.1 2_566
N3 H5 O7 0.92 2.22 3.060(2) 151.4 2_566
N3 H6 O29 0.92 2.05 2.964(2) 170.2 2_566
N4 H28 O39 0.92 2.05 2.898(6) 153.4 .
N4 H28 O21 0.92 2.32 3.187(4) 156.6 .
N4 H29 O17 0.92 2.19 2.898(3) 133.4 .
N5 H30 O3 0.92 2.12 2.997(2) 158.7 2_466
N5 H31 O18 0.92 2.24 3.152(2) 173.5 .
N6 H32 O6 0.92 1.96 2.873(2) 169.1 2_566
N6 H33 O20 0.92 2.44 3.327(3) 161.9 .
N7 H55 O30 0.92 2.07 2.947(2) 158.3 .
N7 H56 O18 0.92 2.28 3.102(3) 149.2 .
N8 H57 O8 0.92 2.14 3.025(3) 160.5 2_566
N8 H58 O16 0.92 2.19 3.015(3) 148.7 1_565
N9 H59 O33 0.92 2.16 3.025(3) 155.5 .
N9 H60 O10 0.92 2.35 3.162(2) 147.3 .
N10 H61 O36 0.92 2.05 2.895(3) 151.9 1_565
N10 H62 O13 0.92 2.13 3.039(3) 171.3 1_565
N10 H62 Cl1 0.92 2.92 3.8055(19) 161.2 1_565
N11 H63 O12 0.92 2.04 2.897(3) 154.7 2_466
N11 H64 O15 0.92 2.20 3.102(3) 167.7 1_565
N11 H66 Cl1 0.92 2.89 3.773(2) 162.4 1_565
N11 H63 O12 0.92 2.04 2.897(3) 154.7 2_466
N11 H64 O15 0.92 2.20 3.102(3) 167.7 1_565
N11 H66 O16 0.92 2.45 3.298(3) 152.9 1_565
N11 H66 Cl1 0.92 2.89 3.773(2) 162.4 1_565
N12 H69 O36 0.92 2.15 3.055(3) 166.4 1_565
N12 H68 O4 0.92 1.87 2.780(2) 167.7 2_466
N12 H69 O36 0.92 2.15 3.055(3) 166.4 1_565
N12 H68 O4 0.92 1.87 2.780(2) 167.7 2_466

loop_
_geom_torsion_atom_site_label_1
_geom_torsion_atom_site_label_2
_geom_torsion_atom_site_label_3
_geom_torsion_atom_site_label_4
_geom_torsion
O5 Pd1 Pd2 O1 -74.58(7)
N1 Pd1 Pd2 O1 8.54(6)
S1 Pd1 Pd2 O1 96.91(4)
S3 Pd1 Pd2 O1 -174.05(4)
Pd3 Pd1 Pd2 O1 -138.85(4)
O5 Pd1 Pd2 N2 12.75(8)
N1 Pd1 Pd2 N2 95.87(7)
S1 Pd1 Pd2 N2 -175.76(6)
S3 Pd1 Pd2 N2 -86.72(6)
Pd3 Pd1 Pd2 N2 -51.52(6)
O5 Pd1 Pd2 S2 100.55(6)
N1 Pd1 Pd2 S2 -176.32(5)
S1 Pd1 Pd2 S2 -87.95(2)
S3 Pd1 Pd2 S2 1.088(19)
Pd3 Pd1 Pd2 S2 36.285(14)
O5 Pd1 Pd2 S1 -171.49(6)
N1 Pd1 Pd2 S1 -88.37(5)
S3 Pd1 Pd2 S1 89.04(2)
Pd3 Pd1 Pd2 S1 124.239(18)
O5 Pd1 Pd2 Pd3 64.27(5)
N1 Pd1 Pd2 Pd3 147.39(5)
S1 Pd1 Pd2 Pd3 -124.239(18)
S3 Pd1 Pd2 Pd3 -35.196(13)
O1 Pd2 Pd3 O3 -77.76(7)
N2 Pd2 Pd3 O3 2.67(6)
S2 Pd2 Pd3 O3 92.78(4)
S1 Pd2 Pd3 O3 -177.58(4)
Pd1 Pd2 Pd3 O3 -140.63(4)
O1 Pd2 Pd3 N3 14.06(8)
N2 Pd2 Pd3 N3 94.49(7)
S2 Pd2 Pd3 N3 -175.40(6)
S1 Pd2 Pd3 N3 -85.76(6)
Pd1 Pd2 Pd3 N3 -48.81(6)
O1 Pd2 Pd3 S3 98.55(6)
N2 Pd2 Pd3 S3 178.98(5)
S2 Pd2 Pd3 S3 -90.91(2)
S1 Pd2 Pd3 S3 -1.265(18)
Pd1 Pd2 Pd3 S3 35.681(14)
O1 Pd2 Pd3 S2 -170.54(6)
N2 Pd2 Pd3 S2 -90.11(5)
S1 Pd2 Pd3 S2 89.64(2)
Pd1 Pd2 Pd3 S2 126.587(18)
O1 Pd2 Pd3 Pd1 62.87(5)
N2 Pd2 Pd3 Pd1 143.30(5)
S2 Pd2 Pd3 Pd1 -126.587(18)
S1 Pd2 Pd3 Pd1 -36.947(13)
O5 Pd1 Pd3 O3 -72.06(7)
N1 Pd1 Pd3 O3 16.93(8)
S1 Pd1 Pd3 O3 102.24(6)
S3 Pd1 Pd3 O3 -169.49(6)
Pd2 Pd1 Pd3 O3 64.89(6)
O5 Pd1 Pd3 N3 5.93(6)
N1 Pd1 Pd3 N3 94.92(8)
S1 Pd1 Pd3 N3 -179.77(5)
S3 Pd1 Pd3 N3 -91.50(5)
Pd2 Pd1 Pd3 N3 142.88(4)
O5 Pd1 Pd3 S3 97.43(5)
N1 Pd1 Pd3 S3 -173.58(6)
S1 Pd1 Pd3 S3 -88.27(2)
Pd2 Pd1 Pd3 S3 -125.622(19)
O5 Pd1 Pd3 S2 -172.63(4)
N1 Pd1 Pd3 S2 -83.64(6)
S1 Pd1 Pd3 S2 1.675(18)
S3 Pd1 Pd3 S2 89.94(2)
Pd2 Pd1 Pd3 S2 -35.678(13)
O5 Pd1 Pd3 Pd2 -136.95(4)
N1 Pd1 Pd3 Pd2 -47.96(6)
S1 Pd1 Pd3 Pd2 37.354(13)
S3 Pd1 Pd3 Pd2 125.622(19)
N1 Pd1 S1 C1 -19.07(8)
S3 Pd1 S1 C1 162.10(6)
Pd2 Pd1 S1 C1 -107.49(7)
Pd3 Pd1 S1 C1 -152.76(6)
N1 Pd1 S1 Pd2 88.41(5)
S3 Pd1 S1 Pd2 -90.411(19)
Pd3 Pd1 S1 Pd2 -45.272(13)
O1 Pd2 S1 C1 11.89(8)
S2 Pd2 S1 C1 -167.82(7)
Pd1 Pd2 S1 C1 98.16(7)
Pd3 Pd2 S1 C1 144.81(7)
O1 Pd2 S1 Pd1 -86.27(4)
S2 Pd2 S1 Pd1 94.015(18)
Pd3 Pd2 S1 Pd1 46.650(14)
N2 Pd2 S2 C6 -21.15(8)
S1 Pd2 S2 C6 161.78(7)
Pd1 Pd2 S2 C6 -151.64(7)
Pd3 Pd2 S2 C6 -106.62(7)
N2 Pd2 S2 Pd3 85.48(5)
S1 Pd2 S2 Pd3 -91.597(18)
Pd1 Pd2 S2 Pd3 -45.016(14)
O3 Pd3 S2 C6 4.73(8)
S3 Pd3 S2 C6 -172.93(7)
Pd2 Pd3 S2 C6 97.58(7)
Pd1 Pd3 S2 C6 141.21(7)
O3 Pd3 S2 Pd2 -92.85(4)
S3 Pd3 S2 Pd2 89.483(19)
Pd1 Pd3 S2 Pd2 43.625(13)
N3 Pd3 S3 C11 -23.72(8)
S2 Pd3 S3 C11 162.17(7)
Pd2 Pd3 S3 C11 -151.26(7)
Pd1 Pd3 S3 C11 -106.97(7)
N3 Pd3 S3 Pd1 83.25(5)
S2 Pd3 S3 Pd1 -90.862(18)
Pd2 Pd3 S3 Pd1 -44.294(13)
O5 Pd1 S3 C11 10.47(8)
S1 Pd1 S3 C11 -171.13(7)
Pd2 Pd1 S3 C11 141.65(7)
Pd3 Pd1 S3 C11 97.34(7)
O5 Pd1 S3 Pd3 -86.87(4)
S1 Pd1 S3 Pd3 91.526(19)
Pd2 Pd1 S3 Pd3 44.312(14)
O5 Pd1 N1 C2 175.38(13)
S1 Pd1 N1 C2 -3.16(12)
Pd2 Pd1 N1 C2 44.16(12)
Pd3 Pd1 N1 C2 83.92(13)
O1 Pd2 N2 C7 -179.84(14)
S2 Pd2 N2 C7 -0.48(13)
Pd1 Pd2 N2 C7 90.82(13)
Pd3 Pd2 N2 C7 47.03(13)
O3 Pd3 N3 C12 -173.99(13)
S3 Pd3 N3 C12 2.95(12)
Pd2 Pd3 N3 C12 89.72(13)
Pd1 Pd3 N3 C12 48.97(12)
N2 Pd2 O1 C3 -172.44(19)
S1 Pd2 O1 C3 4.66(18)
Pd1 Pd2 O1 C3 -41.84(18)
Pd3 Pd2 O1 C3 -93.35(18)
N3 Pd3 O3 C8 -154.36(17)
S2 Pd3 O3 C8 19.92(17)
Pd2 Pd3 O3 C8 -26.98(17)
Pd1 Pd3 O3 C8 -78.51(17)
N1 Pd1 O5 C13 -176.33(17)
S3 Pd1 O5 C13 2.37(17)
Pd2 Pd1 O5 C13 -93.61(17)
Pd3 Pd1 O5 C13 -42.78(17)
Pd1 S1 C1 C2 40.64(13)
Pd2 S1 C1 C2 -48.19(14)
Pd1 S1 C1 C5 -78.22(14)
Pd2 S1 C1 C5 -167.06(12)
Pd1 S1 C1 C4 163.26(13)
Pd2 S1 C1 C4 74.43(14)
Pd1 N1 C2 C1 30.75(19)
Pd1 N1 C2 C3 -96.62(16)
C5 C1 C2 N1 69.3(2)
C4 C1 C2 N1 -169.21(16)
S1 C1 C2 N1 -47.63(18)
C5 C1 C2 C3 -165.88(17)
C4 C1 C2 C3 -44.4(2)
S1 C1 C2 C3 77.18(18)
Pd2 O1 C3 O2 -165.62(15)
Pd2 O1 C3 C2 15.0(3)
N1 C2 C3 O2 -114.9(2)
C1 C2 C3 O2 119.7(2)
N1 C2 C3 O1 64.5(2)
C1 C2 C3 O1 -60.9(3)
Pd2 S2 C6 C9 164.88(14)
Pd3 S2 C6 C9 76.44(15)
Pd2 S2 C6 C7 42.39(13)
Pd3 S2 C6 C7 -46.04(14)
Pd2 S2 C6 C10 -75.41(14)
Pd3 S2 C6 C10 -163.84(12)
Pd2 N2 C7 C6 28.50(19)
Pd2 N2 C7 C8 -98.98(16)
C9 C6 C7 N2 -169.16(17)
C10 C6 C7 N2 67.8(2)
S2 C6 C7 N2 -47.17(18)
C9 C6 C7 C8 -43.4(2)
C10 C6 C7 C8 -166.39(16)
S2 C6 C7 C8 78.61(17)
Pd3 O3 C8 O4 -179.17(14)
Pd3 O3 C8 C7 -0.2(3)
N2 C7 C8 O4 -111.46(19)
C6 C7 C8 O4 123.16(19)
N2 C7 C8 O3 69.5(2)
C6 C7 C8 O3 -55.9(2)
Pd3 S3 C11 C12 44.71(14)
Pd1 S3 C11 C12 -46.46(15)
Pd3 S3 C11 C14 166.94(13)
Pd1 S3 C11 C14 75.76(14)
Pd3 S3 C11 C15 -74.77(14)
Pd1 S3 C11 C15 -165.94(12)
Pd3 N3 C12 C13 -101.50(16)
Pd3 N3 C12 C11 25.43(19)
C14 C11 C12 N3 -166.68(17)
C15 C11 C12 N3 69.8(2)
S3 C11 C12 N3 -47.19(19)
C14 C11 C12 C13 -40.8(2)
C15 C11 C12 C13 -164.28(18)
S3 C11 C12 C13 78.73(19)
Pd1 O5 C13 O6 -160.58(15)
Pd1 O5 C13 C12 20.8(3)
N3 C12 C13 O6 -120.08(19)
C11 C12 C13 O6 115.0(2)
N3 C12 C13 O5 58.6(2)
C11 C12 C13 O5 -66.3(2)
O11 Pd4 Pd5 O7 -78.66(6)
N4 Pd4 Pd5 O7 2.00(6)
S4 Pd4 Pd5 O7 91.44(4)
S6 Pd4 Pd5 O7 -177.92(4)
Pd6 Pd4 Pd5 O7 -141.75(4)
O11 Pd4 Pd5 N5 14.20(7)
N4 Pd4 Pd5 N5 94.86(7)
S4 Pd4 Pd5 N5 -175.71(6)
S6 Pd4 Pd5 N5 -85.06(5)
Pd6 Pd4 Pd5 N5 -48.89(5)
O11 Pd4 Pd5 S5 98.43(5)
N4 Pd4 Pd5 S5 179.09(5)
S4 Pd4 Pd5 S5 -91.47(2)
S6 Pd4 Pd5 S5 -0.828(18)
Pd6 Pd4 Pd5 S5 35.340(13)
O11 Pd4 Pd5 S4 -170.09(5)
N4 Pd4 Pd5 S4 -89.43(5)
S6 Pd4 Pd5 S4 90.65(2)
Pd6 Pd4 Pd5 S4 126.815(18)
O11 Pd4 Pd5 Pd6 63.09(5)
N4 Pd4 Pd5 Pd6 143.75(5)
S4 Pd4 Pd5 Pd6 -126.815(18)
S6 Pd4 Pd5 Pd6 -36.168(13)
O11 Pd4 Pd6 O9 -73.67(7)
N4 Pd4 Pd6 O9 12.33(8)
S4 Pd4 Pd6 O9 99.85(6)
S6 Pd4 Pd6 O9 -170.61(6)
Pd5 Pd4 Pd6 O9 64.28(5)
O11 Pd4 Pd6 N6 9.19(6)
N4 Pd4 Pd6 N6 95.19(8)
S4 Pd4 Pd6 N6 -177.28(5)
S6 Pd4 Pd6 N6 -87.74(5)
Pd5 Pd4 Pd6 N6 147.14(5)
O11 Pd4 Pd6 S6 96.93(4)
N4 Pd4 Pd6 S6 -177.07(6)
S4 Pd4 Pd6 S6 -89.54(2)
Pd5 Pd4 Pd6 S6 -125.118(19)
O11 Pd4 Pd6 S5 -172.96(4)
N4 Pd4 Pd6 S5 -86.96(6)
S4 Pd4 Pd6 S5 0.563(18)
S6 Pd4 Pd6 S5 90.10(2)
Pd5 Pd4 Pd6 S5 -35.014(13)
O11 Pd4 Pd6 Pd5 -137.95(4)
N4 Pd4 Pd6 Pd5 -51.95(6)
S4 Pd4 Pd6 Pd5 35.577(13)
S6 Pd4 Pd6 Pd5 125.118(19)
O7 Pd5 Pd6 O9 -73.94(7)
N5 Pd5 Pd6 O9 4.69(6)
S5 Pd5 Pd6 O9 96.56(4)
S4 Pd5 Pd6 O9 -173.24(4)
Pd4 Pd5 Pd6 O9 -138.12(4)
O7 Pd5 Pd6 N6 14.79(8)
N5 Pd5 Pd6 N6 93.42(8)
S5 Pd5 Pd6 N6 -174.71(6)
S4 Pd5 Pd6 N6 -84.51(6)
Pd4 Pd5 Pd6 N6 -49.39(6)
O7 Pd5 Pd6 S6 100.55(6)
N5 Pd5 Pd6 S6 179.18(4)
S5 Pd5 Pd6 S6 -88.96(2)
S4 Pd5 Pd6 S6 1.249(18)
Pd4 Pd5 Pd6 S6 36.365(14)
O7 Pd5 Pd6 S5 -170.49(6)
N5 Pd5 Pd6 S5 -91.87(5)
S4 Pd5 Pd6 S5 90.21(2)
Pd4 Pd5 Pd6 S5 125.321(19)
O7 Pd5 Pd6 Pd4 64.18(6)
N5 Pd5 Pd6 Pd4 142.81(4)
S5 Pd5 Pd6 Pd4 -125.321(19)
S4 Pd5 Pd6 Pd4 -35.116(13)
N4 Pd4 S4 C16 -18.79(8)
S6 Pd4 S4 C16 163.55(7)
Pd6 Pd4 S4 C16 -150.28(6)
Pd5 Pd4 S4 C16 -105.61(7)
N4 Pd4 S4 Pd5 86.82(5)
S6 Pd4 S4 Pd5 -90.846(18)
Pd6 Pd4 S4 Pd5 -44.672(13)
O7 Pd5 S4 C16 3.83(8)
S5 Pd5 S4 C16 -173.66(7)
Pd4 Pd5 S4 C16 97.80(7)
Pd6 Pd5 S4 C16 141.19(7)
O7 Pd5 S4 Pd4 -93.97(4)
S5 Pd5 S4 Pd4 88.542(19)
Pd6 Pd5 S4 Pd4 43.394(13)
N5 Pd5 S5 C21 -23.16(8)
S4 Pd5 S5 C21 163.38(7)
Pd4 Pd5 S5 C21 -150.71(7)
Pd6 Pd5 S5 C21 -106.27(7)
N5 Pd5 S5 Pd6 83.11(4)
S4 Pd5 S5 Pd6 -90.352(18)
Pd4 Pd5 S5 Pd6 -44.440(13)
O9 Pd6 S5 C21 10.28(8)
S6 Pd6 S5 C21 -170.62(7)
Pd4 Pd6 S5 C21 142.92(7)
Pd5 Pd6 S5 C21 98.19(7)
O9 Pd6 S5 Pd5 -87.90(4)
S6 Pd6 S5 Pd5 91.193(19)
Pd4 Pd6 S5 Pd5 44.737(14)
N6 Pd6 S6 C26 -17.79(8)
S5 Pd6 S6 C26 163.03(7)
Pd4 Pd6 S6 C26 -107.41(7)
Pd5 Pd6 S6 C26 -152.29(7)
N6 Pd6 S6 Pd4 89.62(5)
S5 Pd6 S6 Pd4 -89.556(19)
Pd5 Pd6 S6 Pd4 -44.881(13)
O11 Pd4 S6 C26 12.19(8)
S4 Pd4 S6 C26 -169.41(7)
Pd6 Pd4 S6 C26 98.17(7)
Pd5 Pd4 S6 C26 144.04(7)
O11 Pd4 S6 Pd6 -85.98(4)
S4 Pd4 S6 Pd6 92.423(18)
Pd5 Pd4 S6 Pd6 45.868(14)
O11 Pd4 N4 C17 175.20(14)
S4 Pd4 N4 C17 -3.51(13)
Pd6 Pd4 N4 C17 87.03(14)
Pd5 Pd4 N4 C17 43.15(13)
O7 Pd5 N5 C22 -173.65(13)
S5 Pd5 N5 C22 3.13(12)
Pd4 Pd5 N5 C22 89.14(12)
Pd6 Pd5 N5 C22 48.40(12)
O9 Pd6 N6 C27 174.13(14)
S6 Pd6 N6 C27 -5.08(13)
Pd4 Pd6 N6 C27 41.44(13)
Pd5 Pd6 N6 C27 82.41(14)
N5 Pd5 O7 C18 -140.73(17)
S4 Pd5 O7 C18 32.91(16)
Pd4 Pd5 O7 C18 -13.30(16)
Pd6 Pd5 O7 C18 -64.39(18)
N6 Pd6 O9 C23 -168.88(18)
S5 Pd6 O9 C23 10.23(17)
Pd4 Pd6 O9 C23 -85.67(18)
Pd5 Pd6 O9 C23 -34.53(17)
N4 Pd4 O11 C28 -166.27(19)
S6 Pd4 O11 C28 11.33(18)
Pd6 Pd4 O11 C28 -34.68(18)
Pd5 Pd4 O11 C28 -86.15(18)
Pd4 S4 C16 C19 164.04(13)
Pd5 S4 C16 C19 74.29(14)
Pd4 S4 C16 C17 40.93(14)
Pd5 S4 C16 C17 -48.82(14)
Pd4 S4 C16 C20 -78.09(13)
Pd5 S4 C16 C20 -167.84(12)
Pd4 N4 C17 C16 30.8(2)
Pd4 N4 C17 C18 -96.41(16)
C19 C16 C17 N4 -169.39(17)
C20 C16 C17 N4 69.9(2)
S4 C16 C17 N4 -47.53(19)
C19 C16 C17 C18 -45.4(2)
C20 C16 C17 C18 -166.20(16)
S4 C16 C17 C18 76.42(18)
Pd5 O7 C18 O8 161.56(15)
Pd5 O7 C18 C17 -21.1(3)
N4 C17 C18 O8 -99.0(2)
C16 C17 C18 O8 137.21(19)
N4 C17 C18 O7 83.5(2)
C16 C17 C18 O7 -40.3(3)
Pd5 S5 C21 C25 -75.36(14)
Pd6 S5 C21 C25 -167.81(12)
Pd5 S5 C21 C24 166.29(13)
Pd6 S5 C21 C24 73.84(14)
Pd5 S5 C21 C22 43.48(14)
Pd6 S5 C21 C22 -48.97(14)
Pd5 N5 C22 C21 24.29(19)
Pd5 N5 C22 C23 -102.81(15)
C25 C21 C22 N5 71.0(2)
C24 C21 C22 N5 -165.49(16)
S5 C21 C22 N5 -45.40(18)
C25 C21 C22 C23 -164.50(17)
C24 C21 C22 C23 -41.0(2)
S5 C21 C22 C23 79.13(18)
Pd6 O9 C23 O10 -172.17(14)
Pd6 O9 C23 C22 8.1(3)
N5 C22 C23 O10 -112.6(2)
C21 C22 C23 O10 123.0(2)
N5 C22 C23 O9 67.1(2)
C21 C22 C23 O9 -57.2(2)
Pd6 S6 C26 C30 -79.51(13)
Pd4 S6 C26 C30 -169.48(12)
Pd6 S6 C26 C27 39.71(13)
Pd4 S6 C26 C27 -50.26(14)
Pd6 S6 C26 C29 161.27(13)
Pd4 S6 C26 C29 71.29(15)
Pd6 N6 C27 C26 33.1(2)
Pd6 N6 C27 C28 -95.79(16)
C30 C26 C27 N6 67.6(2)
C29 C26 C27 N6 -168.82(16)
S6 C26 C27 N6 -48.67(19)
C30 C26 C27 C28 -167.17(17)
C29 C26 C27 C28 -43.6(2)
S6 C26 C27 C28 76.53(18)
Pd4 O11 C28 O12 179.69(15)
Pd4 O11 C28 C27 3.5(3)
N6 C27 C28 O12 -102.9(2)
C26 C27 C28 O12 130.6(2)
N6 C27 C28 O11 73.4(2)
C26 C27 C28 O11 -53.1(3)
N12 Rh1 N7 C31 -163.17(14)
N11 Rh1 N7 C31 -79.60(15)
N9 Rh1 N7 C31 104.55(14)
N8 Rh1 N7 C31 13.84(14)
N11 Rh1 N8 C32 104.84(15)
N9 Rh1 N8 C32 -76.33(15)
N10 Rh1 N8 C32 -159.80(15)
N7 Rh1 N8 C32 14.90(15)
N12 Rh1 N9 C33 76.56(14)
N8 Rh1 N9 C33 -106.42(14)
N10 Rh1 N9 C33 -13.03(14)
N7 Rh1 N9 C33 170.39(14)
N12 Rh1 N10 C34 -108.89(15)
N11 Rh1 N10 C34 167.59(15)
N9 Rh1 N10 C34 -16.67(14)
N8 Rh1 N10 C34 73.79(15)
N12 Rh1 N11 C37 -17.7(4)
N8 Rh1 N11 C37 165.4(4)
N10 Rh1 N11 C37 71.6(4)
N7 Rh1 N11 C37 -111.4(4)
N12 Rh1 N11 C35 14.40(16)
N8 Rh1 N11 C35 -162.53(16)
N10 Rh1 N11 C35 103.66(17)
N7 Rh1 N11 C35 -79.36(16)
N11 Rh1 N12 C36 12.68(18)
N9 Rh1 N12 C36 -165.92(18)
N10 Rh1 N12 C36 -82.50(19)
N7 Rh1 N12 C36 102.61(18)
N11 Rh1 N12 C38 -16.0(4)
N9 Rh1 N12 C38 165.4(4)
N10 Rh1 N12 C38 -111.2(4)
N7 Rh1 N12 C38 73.9(4)
Rh1 N7 C31 C32 -40.3(2)
Rh1 N8 C32 C31 -40.9(2)
N7 C31 C32 N8 54.1(2)
Rh1 N9 C33 C34 40.5(2)
Rh1 N10 C34 C33 43.0(2)
N9 C33 C34 N10 -55.8(2)
C37 N11 C35 C36 67.6(8)
Rh1 N11 C35 C36 -40.4(3)
N11 C35 C36 N12 51.1(3)
C38 N12 C36 C35 27.9(7)
Rh1 N12 C36 C35 -38.8(3)
C35 N11 C37 C38 -38.4(6)
Rh1 N11 C37 C38 44.7(6)
N11 C37 C38 N12 -63.4(8)
C36 N12 C38 C37 -74.4(8)
Rh1 N12 C38 C37 46.6(6)
